data_2213633
loop_
_publ_author_name
'Guo, Jian-Hua'
'Cai, Hua'

_publ_section_title Dichloridobis[3-(1<i>H</i>-imidazol-1-yl)-1-phenylpropan-1-one-\k<i>N</i>^3^]cadmium(II)
_journal_coeditor_code ZL2012
_journal_issue 5
_journal_name_full 'Acta Crystallographica Section E'
_journal_page_first m1322
_journal_page_last m1324
_journal_paper_doi 10.1107/S1600536807016042
_journal_volume 63
_journal_year 2007
_chemical_formula_iupac '[Cd Cl2 (C12 H12 N2 O)2]'
_chemical_formula_moiety 'C24 H24 Cd Cl2 N4 O2'
_chemical_formula_sum 'C24 H24 Cd Cl2 N4 O2'
_chemical_formula_weight 583.77
_chemical_name_systematic
;
Dichloridobis[3-(1H-imidazol-1-yl)-1-phenylpropan-1-one-\kN^3^]cadmium(II)
;
_space_group_IT_number 14
_symmetry_cell_setting monoclinic
_symmetry_space_group_name_Hall '-P 2ybc'
_symmetry_space_group_name_H-M 'P 1 21/c 1'
_atom_sites_solution_hydrogens geom
_atom_sites_solution_primary direct
_atom_sites_solution_secondary difmap
_cell_angle_alpha 90.00
_cell_angle_beta 96.798(2)
_cell_angle_gamma 90.00
_cell_formula_units_Z 4
_cell_length_a 9.2603(13)
_cell_length_b 9.2321(13)
_cell_length_c 28.902(4)
_cell_measurement_reflns_used 4099
_cell_measurement_temperature 293(2)
_cell_measurement_theta_max 23.64
_cell_measurement_theta_min 2.32
_cell_volume 2453.5(6)
_computing_cell_refinement SMART
_computing_data_collection 'SMART (Bruker, 2001)'
_computing_data_reduction 'SAINT (Bruker, 2001)'
_computing_molecular_graphics 'SHELXTL (Bruker, 2001)'
_computing_publication_material SHELXTL
_computing_structure_refinement 'SHELXL97 (Sheldrick, 1997)'
_computing_structure_solution 'SHELXS97 (Sheldrick, 1997)'
_diffrn_ambient_temperature 293(2)
_diffrn_measured_fraction_theta_full 0.998
_diffrn_measured_fraction_theta_max 0.998
_diffrn_measurement_device_type 'Bruker APEXII CCD area-detector'
_diffrn_measurement_method '\f and \w'
_diffrn_radiation_monochromator graphite
_diffrn_radiation_source 'fine-focus sealed tube'
_diffrn_radiation_type MoK\a
_diffrn_radiation_wavelength 0.71073
_diffrn_reflns_av_R_equivalents 0.0214
_diffrn_reflns_av_sigmaI/netI 0.0253
_diffrn_reflns_limit_h_max 11
_diffrn_reflns_limit_h_min -6
_diffrn_reflns_limit_k_max 10
_diffrn_reflns_limit_k_min -10
_diffrn_reflns_limit_l_max 34
_diffrn_reflns_limit_l_min -34
_diffrn_reflns_number 12625
_diffrn_reflns_theta_full 25.03
_diffrn_reflns_theta_max 25.03
_diffrn_reflns_theta_min 2.21
_diffrn_standards_number 0
_exptl_absorpt_coefficient_mu 1.136
_exptl_absorpt_correction_T_max 0.873
_exptl_absorpt_correction_T_min 0.606
_exptl_absorpt_correction_type multi-scan
_exptl_absorpt_process_details '(SADABS; Sheldrick, 1996)'
_exptl_crystal_colour colourless
_exptl_crystal_density_diffrn 1.580
_exptl_crystal_density_method 'not measured'
_exptl_crystal_description prism
_exptl_crystal_F_000 1176
_exptl_crystal_size_max 0.30
_exptl_crystal_size_mid 0.14
_exptl_crystal_size_min 0.12
_refine_diff_density_max 0.256
_refine_diff_density_min -0.565
_refine_ls_extinction_method none
_refine_ls_goodness_of_fit_ref 1.024
_refine_ls_hydrogen_treatment constr
_refine_ls_matrix_type full
_refine_ls_number_parameters 298
_refine_ls_number_reflns 4318
_refine_ls_number_restraints 0
_refine_ls_restrained_S_all 1.024
_refine_ls_R_factor_all 0.0382
_refine_ls_R_factor_gt 0.0276
_refine_ls_shift/su_max 0.002
_refine_ls_shift/su_mean 0.000
_refine_ls_structure_factor_coef Fsqd
_refine_ls_weighting_details 'calc w = 1/[\s^2^(Fo^2^)+(0.0176P)^2^+1.7709P] where P=(Fo^2^+2Fc^2^)/3'
_refine_ls_weighting_scheme calc
_refine_ls_wR_factor_gt 0.0532
_refine_ls_wR_factor_ref 0.0560
_reflns_number_gt 3554
_reflns_number_total 4318
_reflns_threshold_expression I>2\s(I)
_cod_data_source_file zl2012.cif
_cod_data_source_block I
_cod_depositor_comments
;
The following automatic conversions were performed:
'_symmetry_cell_setting' value 'Monoclinic' changed to 'monoclinic'
according to '/home/saulius/struct/CIF-dictionaries/cif_core.dic'
dictionary named 'cif_core.dic' version 2.4.1 from 2010-06-29.

Automatic conversion script
Id: cif_fix_enum 1527 2010-12-29 10:47:43Z saulius 

The following automatic conversions were performed:

'_symmetry_cell_setting' value 'Monoclinic' changed to 'monoclinic'
according to /home/saulius/struct/CIF-dictionaries/cif_core.dic
dictionary named 'cif_core.dic' version 2.4.1 from 2010-06-29.

Automatic conversion script
Id: cif_fix_values 1715 2011-07-08 13:25:40Z adriana 
;
_cod_original_sg_symbol_H-M 'P 21/c'
_cod_database_code 2213633
_cod_database_fobs_code 2213633

loop_
_symmetry_equiv_pos_as_xyz
'x, y, z'
'-x, y+1/2, -z+1/2'
'-x, -y, -z'
'x, -y-1/2, z-1/2'

loop_
_atom_site_type_symbol
_atom_site_label
_atom_site_fract_x
_atom_site_fract_y
_atom_site_fract_z
_atom_site_U_iso_or_equiv
_atom_site_adp_type
_atom_site_calc_flag
_atom_site_refinement_flags
_atom_site_occupancy
Cd Cd1 1.19593(2) 0.04480(2) 0.235027(7) 0.04387(7) Uani d . 1
Cl Cl1 1.32876(8) -0.12308(9) 0.19117(3) 0.0589(2) Uani d . 1
Cl Cl2 1.23188(9) -0.00074(9) 0.31737(2) 0.0590(2) Uani d . 1
O O1 0.5302(3) -0.3065(2) 0.05997(7) 0.0704(6) Uani d . 1
O O2 1.0101(2) 0.7636(2) 0.07649(7) 0.0672(6) Uani d . 1
N N1 0.9615(2) 0.0231(3) 0.20598(7) 0.0460(6) Uani d . 1
N N2 0.7655(2) -0.0630(2) 0.16474(7) 0.0431(5) Uani d . 1
N N3 1.2448(2) 0.2666(2) 0.21155(7) 0.0445(6) Uani d . 1
N N4 1.2109(2) 0.4622(2) 0.16870(7) 0.0412(5) Uani d . 1
C C1 0.9093(3) -0.0711(3) 0.17392(10) 0.0490(7) Uani d . 1
H H1 0.9666 -0.1357 0.1594 0.059 Uiso calc R 1
C C2 0.8424(3) 0.0949(3) 0.21762(10) 0.0517(7) Uani d . 1
H H2 0.8443 0.1688 0.2395 0.062 Uiso calc R 1
C C3 0.7223(3) 0.0431(3) 0.19275(10) 0.0548(8) Uani d . 1
H H3 0.6274 0.0738 0.1943 0.066 Uiso calc R 1
C C4 0.6723(3) -0.1514(3) 0.13124(9) 0.0524(7) Uani d . 1
H H4A 0.5725 -0.1447 0.1382 0.063 Uiso calc R 1
H H4B 0.7021 -0.2520 0.1345 0.063 Uiso calc R 1
C C5 0.6797(3) -0.1038(3) 0.08177(9) 0.0431(6) Uani d . 1
H H5A 0.7807 -0.0985 0.0761 0.052 Uiso calc R 1
H H5B 0.6382 -0.0076 0.0774 0.052 Uiso calc R 1
C C6 0.5993(3) -0.2058(3) 0.04705(10) 0.0463(7) Uani d . 1
C C7 0.6088(3) -0.1816(3) -0.00360(9) 0.0424(6) Uani d . 1
C C8 0.5513(3) -0.2865(3) -0.03523(10) 0.0515(7) Uani d . 1
H H8 0.5076 -0.3687 -0.0245 0.062 Uiso calc R 1
C C9 0.5585(3) -0.2694(4) -0.08232(11) 0.0605(8) Uani d . 1
H H9 0.5193 -0.3397 -0.1032 0.073 Uiso calc R 1
C C10 0.6236(3) -0.1489(4) -0.09839(11) 0.0612(9) Uani d . 1
H H10 0.6300 -0.1385 -0.1301 0.073 Uiso calc R 1
C C11 0.6796(3) -0.0430(4) -0.06765(11) 0.0597(8) Uani d . 1
H H11 0.7221 0.0393 -0.0787 0.072 Uiso calc R 1
C C12 0.6726(3) -0.0594(3) -0.02039(10) 0.0509(7) Uani d . 1
H H12 0.7109 0.0120 0.0002 0.061 Uiso calc R 1
C C13 1.1495(3) 0.3464(3) 0.18552(9) 0.0433(7) Uani d . 1
H H13 1.0511 0.3245 0.1796 0.052 Uiso calc R 1
C C14 1.3750(3) 0.3371(3) 0.21145(10) 0.0490(7) Uani d . 1
H H14 1.4632 0.3065 0.2271 0.059 Uiso calc R 1
C C15 1.3556(3) 0.4574(3) 0.18521(10) 0.0489(7) Uani d . 1
H H15 1.4265 0.5242 0.1794 0.059 Uiso calc R 1
C C16 1.1353(3) 0.5734(3) 0.13892(9) 0.0447(7) Uani d . 1
H H16A 1.1634 0.6683 0.1513 0.054 Uiso calc R 1
H H16B 1.0313 0.5630 0.1395 0.054 Uiso calc R 1
C C17 1.1690(3) 0.5639(3) 0.08910(9) 0.0434(6) Uani d . 1
H H17A 1.2725 0.5774 0.0883 0.052 Uiso calc R 1
H H17B 1.1430 0.4685 0.0768 0.052 Uiso calc R 1
C C18 1.0866(3) 0.6770(3) 0.05922(9) 0.0419(6) Uani d . 1
C C19 1.1020(3) 0.6840(3) 0.00838(9) 0.0386(6) Uani d . 1
C C20 1.1847(3) 0.5856(3) -0.01339(10) 0.0478(7) Uani d . 1
H H20 1.2301 0.5092 0.0036 0.057 Uiso calc R 1
C C21 1.2002(3) 0.6004(4) -0.06023(10) 0.0564(8) Uani d . 1
H H21 1.2548 0.5334 -0.0748 0.068 Uiso calc R 1
C C22 1.1346(3) 0.7141(4) -0.08518(10) 0.0570(8) Uani d . 1
H H22 1.1475 0.7259 -0.1164 0.068 Uiso calc R 1
C C23 1.0501(3) 0.8106(3) -0.06417(10) 0.0573(8) Uani d . 1
H H23 1.0041 0.8862 -0.0813 0.069 Uiso calc R 1
C C24 1.0336(3) 0.7953(3) -0.01777(10) 0.0501(7) Uani d . 1
H H24 0.9757 0.8606 -0.0038 0.060 Uiso calc R 1

loop_
_atom_site_aniso_label
_atom_site_aniso_U_11
_atom_site_aniso_U_22
_atom_site_aniso_U_33
_atom_site_aniso_U_12
_atom_site_aniso_U_13
_atom_site_aniso_U_23
Cd1 0.04697(12) 0.04630(13) 0.03755(11) -0.00127(11) 0.00172(8) 0.00220(10)
Cl1 0.0576(5) 0.0600(5) 0.0599(5) 0.0019(4) 0.0109(4) -0.0110(4)
Cl2 0.0735(5) 0.0667(5) 0.0368(4) -0.0106(4) 0.0064(4) 0.0032(3)
O1 0.0861(17) 0.0664(15) 0.0565(13) -0.0323(13) -0.0006(12) 0.0035(12)
O2 0.0837(16) 0.0657(15) 0.0546(13) 0.0366(13) 0.0187(12) 0.0064(11)
N1 0.0442(13) 0.0520(15) 0.0412(13) 0.0024(12) 0.0022(11) -0.0049(11)
N2 0.0421(13) 0.0475(15) 0.0389(12) 0.0002(11) 0.0017(10) 0.0003(11)
N3 0.0468(14) 0.0409(14) 0.0436(13) -0.0008(11) -0.0040(11) 0.0026(11)
N4 0.0443(13) 0.0429(13) 0.0359(11) -0.0012(11) 0.0021(10) 0.0010(11)
C1 0.0443(17) 0.0528(19) 0.0492(17) 0.0108(14) 0.0030(13) -0.0062(14)
C2 0.0555(19) 0.0504(18) 0.0500(17) 0.0050(15) 0.0095(15) -0.0139(14)
C3 0.0433(17) 0.064(2) 0.0578(18) 0.0097(16) 0.0100(14) -0.0045(17)
C4 0.0519(18) 0.0562(19) 0.0473(17) -0.0101(15) -0.0015(14) 0.0002(14)
C5 0.0375(15) 0.0459(16) 0.0449(15) 0.0016(13) 0.0003(12) -0.0001(13)
C6 0.0383(16) 0.0470(18) 0.0520(17) 0.0026(14) -0.0010(13) 0.0010(14)
C7 0.0324(14) 0.0467(17) 0.0466(16) 0.0037(13) -0.0006(12) -0.0018(13)
C8 0.0466(17) 0.0502(19) 0.0565(19) 0.0027(14) 0.0007(14) -0.0029(15)
C9 0.061(2) 0.069(2) 0.0503(19) 0.0077(18) 0.0023(16) -0.0171(17)
C10 0.055(2) 0.081(3) 0.0478(18) 0.0141(18) 0.0086(15) -0.0001(18)
C11 0.0527(18) 0.068(2) 0.0589(19) 0.0022(17) 0.0070(15) 0.0126(18)
C12 0.0446(16) 0.0554(19) 0.0511(17) -0.0031(15) -0.0016(13) -0.0002(15)
C13 0.0399(15) 0.0469(17) 0.0420(15) -0.0035(13) 0.0008(12) 0.0027(13)
C14 0.0441(17) 0.0522(19) 0.0476(17) 0.0012(14) -0.0073(13) -0.0065(14)
C15 0.0459(17) 0.0492(18) 0.0508(16) -0.0109(15) 0.0021(13) -0.0023(15)
C16 0.0530(17) 0.0361(16) 0.0450(15) 0.0065(13) 0.0064(13) 0.0029(12)
C17 0.0450(15) 0.0388(16) 0.0474(15) 0.0035(13) 0.0091(12) 0.0049(13)
C18 0.0408(15) 0.0376(16) 0.0477(16) 0.0025(13) 0.0070(13) 0.0011(13)
C19 0.0357(14) 0.0351(15) 0.0451(15) -0.0018(12) 0.0054(12) 0.0024(12)
C20 0.0444(16) 0.0492(18) 0.0491(16) 0.0079(13) 0.0031(13) 0.0031(13)
C21 0.0512(18) 0.070(2) 0.0489(18) 0.0042(16) 0.0088(14) -0.0099(16)
C22 0.0528(19) 0.075(2) 0.0423(16) -0.0137(17) 0.0011(14) 0.0035(16)
C23 0.063(2) 0.053(2) 0.0529(19) -0.0037(16) -0.0025(16) 0.0163(15)
C24 0.0565(18) 0.0412(17) 0.0520(17) 0.0028(14) 0.0044(14) 0.0032(14)

loop_
_atom_type_symbol
_atom_type_description
_atom_type_scat_dispersion_real
_atom_type_scat_dispersion_imag
_atom_type_scat_source
C C 0.0033 0.0016
; International Tables
Vol. C, Tables 4.2.6.8 and 6.1.1.4
;
H H 0.0000 0.0000
; International Tables
Vol. C, Tables 4.2.6.8 and 6.1.1.4
;
N N 0.0061 0.0033
; International Tables
Vol. C, Tables 4.2.6.8 and 6.1.1.4
;
O O 0.0106 0.0060
; International Tables
Vol. C, Tables 4.2.6.8 and 6.1.1.4
;
Cl Cl 0.1484 0.1585
; International Tables
Vol. C, Tables 4.2.6.8 and 6.1.1.4
;
Cd Cd -0.8075 1.2024
; International Tables
Vol. C, Tables 4.2.6.8 and 6.1.1.4
;

loop_
_geom_angle_atom_site_label_1
_geom_angle_atom_site_label_2
_geom_angle_atom_site_label_3
_geom_angle
_geom_angle_publ_flag
N3 Cd1 N1 101.04(8) y
N3 Cd1 Cl2 117.06(6) y
N1 Cd1 Cl2 111.71(6) y
N3 Cd1 Cl1 107.16(6) y
N1 Cd1 Cl1 105.99(6) y
Cl2 Cd1 Cl1 112.73(3) y
C1 N1 C2 104.7(2) ?
C1 N1 Cd1 125.41(18) ?
C2 N1 Cd1 129.79(19) ?
C1 N2 C3 106.3(2) ?
C1 N2 C4 126.7(2) ?
C3 N2 C4 127.0(2) ?
C13 N3 C14 105.3(2) ?
C13 N3 Cd1 122.97(18) ?
C14 N3 Cd1 130.55(19) ?
C13 N4 C15 106.9(2) ?
C13 N4 C16 125.7(2) ?
C15 N4 C16 127.4(2) ?
N1 C1 N2 112.2(2) ?
N1 C1 H1 123.9 ?
N2 C1 H1 123.9 ?
C3 C2 N1 109.8(3) ?
C3 C2 H2 125.1 ?
N1 C2 H2 125.1 ?
C2 C3 N2 107.0(3) ?
C2 C3 H3 126.5 ?
N2 C3 H3 126.5 ?
N2 C4 C5 112.0(2) ?
N2 C4 H4A 109.2 ?
C5 C4 H4A 109.2 ?
N2 C4 H4B 109.2 ?
C5 C4 H4B 109.2 ?
H4A C4 H4B 107.9 ?
C4 C5 C6 112.1(2) ?
C4 C5 H5A 109.2 ?
C6 C5 H5A 109.2 ?
C4 C5 H5B 109.2 ?
C6 C5 H5B 109.2 ?
H5A C5 H5B 107.9 ?
O1 C6 C7 120.8(3) ?
O1 C6 C5 120.7(3) ?
C7 C6 C5 118.5(2) ?
C12 C7 C8 118.8(3) ?
C12 C7 C6 122.8(3) ?
C8 C7 C6 118.4(3) ?
C9 C8 C7 120.5(3) ?
C9 C8 H8 119.7 ?
C7 C8 H8 119.7 ?
C10 C9 C8 120.1(3) ?
C10 C9 H9 119.9 ?
C8 C9 H9 119.9 ?
C9 C10 C11 120.2(3) ?
C9 C10 H10 119.9 ?
C11 C10 H10 119.9 ?
C10 C11 C12 120.0(3) ?
C10 C11 H11 120.0 ?
C12 C11 H11 120.0 ?
C11 C12 C7 120.4(3) ?
C11 C12 H12 119.8 ?
C7 C12 H12 119.8 ?
N3 C13 N4 111.9(2) ?
N3 C13 H13 124.1 ?
N4 C13 H13 124.1 ?
C15 C14 N3 109.6(3) ?
C15 C14 H14 125.2 ?
N3 C14 H14 125.2 ?
C14 C15 N4 106.4(3) ?
C14 C15 H15 126.8 ?
N4 C15 H15 126.8 ?
N4 C16 C17 112.4(2) ?
N4 C16 H16A 109.1 ?
C17 C16 H16A 109.1 ?
N4 C16 H16B 109.1 ?
C17 C16 H16B 109.1 ?
H16A C16 H16B 107.9 ?
C18 C17 C16 111.0(2) ?
C18 C17 H17A 109.4 ?
C16 C17 H17A 109.4 ?
C18 C17 H17B 109.4 ?
C16 C17 H17B 109.4 ?
H17A C17 H17B 108.0 ?
O2 C18 C19 120.3(2) ?
O2 C18 C17 120.2(2) ?
C19 C18 C17 119.6(2) ?
C24 C19 C20 118.7(2) ?
C24 C19 C18 118.6(2) ?
C20 C19 C18 122.7(2) ?
C21 C20 C19 120.4(3) ?
C21 C20 H20 119.8 ?
C19 C20 H20 119.8 ?
C22 C21 C20 119.9(3) ?
C22 C21 H21 120.1 ?
C20 C21 H21 120.1 ?
C23 C22 C21 120.2(3) ?
C23 C22 H22 119.9 ?
C21 C22 H22 119.9 ?
C22 C23 C24 120.0(3) ?
C22 C23 H23 120.0 ?
C24 C23 H23 120.0 ?
C23 C24 C19 120.8(3) ?
C23 C24 H24 119.6 ?
C19 C24 H24 119.6 ?

loop_
_geom_bond_atom_site_label_1
_geom_bond_atom_site_label_2
_geom_bond_distance
_geom_bond_publ_flag
Cd1 N3 2.220(2) y
Cd1 N1 2.242(2) y
Cd1 Cl2 2.4008(8) y
Cd1 Cl1 2.4271(8) y
O1 C6 1.213(3) ?
O2 C18 1.214(3) ?
N1 C1 1.320(3) ?
N1 C2 1.362(3) ?
N2 C1 1.329(3) ?
N2 C3 1.361(4) ?
N2 C4 1.467(3) ?
N3 C13 1.315(3) ?
N3 C14 1.371(3) ?
N4 C13 1.329(3) ?
N4 C15 1.368(3) ?
N4 C16 1.464(3) ?
C1 H1 0.9300 ?
C2 C3 1.339(4) ?
C2 H2 0.9300 ?
C3 H3 0.9300 ?
C4 C5 1.505(4) ?
C4 H4A 0.9700 ?
C4 H4B 0.9700 ?
C5 C6 1.507(4) ?
C5 H5A 0.9700 ?
C5 H5B 0.9700 ?
C6 C7 1.494(4) ?
C7 C12 1.387(4) ?
C7 C8 1.394(4) ?
C8 C9 1.379(4) ?
C8 H8 0.9300 ?
C9 C10 1.372(4) ?
C9 H9 0.9300 ?
C10 C11 1.380(4) ?
C10 H10 0.9300 ?
C11 C12 1.383(4) ?
C11 H11 0.9300 ?
C12 H12 0.9300 ?
C13 H13 0.9300 ?
C14 C15 1.345(4) ?
C14 H14 0.9300 ?
C15 H15 0.9300 ?
C16 C17 1.511(4) ?
C16 H16A 0.9700 ?
C16 H16B 0.9700 ?
C17 C18 1.503(4) ?
C17 H17A 0.9700 ?
C17 H17B 0.9700 ?
C18 C19 1.495(4) ?
C19 C24 1.384(4) ?
C19 C20 1.386(4) ?
C20 C21 1.385(4) ?
C20 H20 0.9300 ?
C21 C22 1.374(4) ?
C21 H21 0.9300 ?
C22 C23 1.374(4) ?
C22 H22 0.9300 ?
C23 C24 1.375(4) ?
C23 H23 0.9300 ?
C24 H24 0.9300 ?

loop_
_geom_hbond_atom_site_label_D
_geom_hbond_atom_site_label_H
_geom_hbond_atom_site_label_A
_geom_hbond_site_symmetry_A
_geom_hbond_distance_DH
_geom_hbond_distance_HA
_geom_hbond_distance_DA
_geom_hbond_angle_DHA
C4 H4B Cl2 2_745 0.97 2.72 3.617(3) 154.7
C5 H5A O2 1_545 0.97 2.48 3.316(3) 144.8
C16 H16A Cl1 1_565 0.97 2.64 3.564(3) 159.5

loop_
_geom_torsion_atom_site_label_1
_geom_torsion_atom_site_label_2
_geom_torsion_atom_site_label_3
_geom_torsion_atom_site_label_4
_geom_torsion
N3 Cd1 N1 C1 116.2(2)
Cl2 Cd1 N1 C1 -118.6(2)
Cl1 Cd1 N1 C1 4.6(2)
N3 Cd1 N1 C2 -66.9(2)
Cl2 Cd1 N1 C2 58.3(3)
Cl1 Cd1 N1 C2 -178.5(2)
N1 Cd1 N3 C13 -2.9(2)
Cl2 Cd1 N3 C13 -124.43(19)
Cl1 Cd1 N3 C13 107.8(2)
N1 Cd1 N3 C14 -168.3(2)
Cl2 Cd1 N3 C14 70.2(2)
Cl1 Cd1 N3 C14 -57.5(2)
C2 N1 C1 N2 0.0(3)
Cd1 N1 C1 N2 177.52(17)
C3 N2 C1 N1 -0.1(3)
C4 N2 C1 N1 -179.9(2)
C1 N1 C2 C3 0.1(3)
Cd1 N1 C2 C3 -177.3(2)
N1 C2 C3 N2 -0.2(3)
C1 N2 C3 C2 0.2(3)
C4 N2 C3 C2 179.9(3)
C1 N2 C4 C5 -76.3(3)
C3 N2 C4 C5 104.0(3)
N2 C4 C5 C6 172.7(2)
C4 C5 C6 O1 4.9(4)
C4 C5 C6 C7 -174.0(2)
O1 C6 C7 C12 172.6(3)
C5 C6 C7 C12 -8.5(4)
O1 C6 C7 C8 -7.4(4)
C5 C6 C7 C8 171.4(2)
C12 C7 C8 C9 0.4(4)
C6 C7 C8 C9 -179.5(3)
C7 C8 C9 C10 0.4(4)
C8 C9 C10 C11 -1.2(5)
C9 C10 C11 C12 1.2(5)
C10 C11 C12 C7 -0.3(4)
C8 C7 C12 C11 -0.5(4)
C6 C7 C12 C11 179.5(3)
C14 N3 C13 N4 0.4(3)
Cd1 N3 C13 N4 -168.09(16)
C15 N4 C13 N3 -0.4(3)
C16 N4 C13 N3 -179.4(2)
C13 N3 C14 C15 -0.3(3)
Cd1 N3 C14 C15 167.01(19)
N3 C14 C15 N4 0.1(3)
C13 N4 C15 C14 0.2(3)
C16 N4 C15 C14 179.2(2)
C13 N4 C16 C17 -107.4(3)
C15 N4 C16 C17 73.8(3)
N4 C16 C17 C18 178.5(2)
C16 C17 C18 O2 2.7(4)
C16 C17 C18 C19 -178.6(2)
O2 C18 C19 C24 3.3(4)
C17 C18 C19 C24 -175.4(2)
O2 C18 C19 C20 -178.2(3)
C17 C18 C19 C20 3.1(4)
C24 C19 C20 C21 1.1(4)
C18 C19 C20 C21 -177.4(3)
C19 C20 C21 C22 0.8(4)
C20 C21 C22 C23 -2.1(5)
C21 C22 C23 C24 1.5(5)
C22 C23 C24 C19 0.4(4)
C20 C19 C24 C23 -1.7(4)
C18 C19 C24 C23 176.9(3)
